data_7117786
loop_
_publ_author_name
'Jeffrey M. Farrell'
'Douglas W. Stephan'

_publ_section_title
;
 Synthesis of a diboryl-N-heterocycle and its conversion to a bidentate
 cationic Lewis acid
;
_journal_name_full Chem.Commun.
_journal_page_first 14322
_journal_paper_doi 10.1039/C5cc06248A
_journal_volume 51
_journal_year 2015
_chemical_formula_moiety 'C20 H34 B2 N2'
_chemical_formula_sum 'C20 H34 B2 N2'
_chemical_formula_weight 324.15
_space_group_crystal_system monoclinic
_space_group_IT_number 14
_symmetry_space_group_name_Hall '-P 2yn'
_symmetry_space_group_name_H-M 'P 1 21/n 1'
_audit_creation_date 2015-07-20
_audit_creation_method
;
Olex2 1.2
(compiled 2015.01.26 svn.r3150 for OlexSys, GUI svn.r4998)
;
_audit_update_record
;
2015-07-21 deposited with the CCDC.
2015-08-11 downloaded from the CCDC.
;
_cell_angle_alpha 90
_cell_angle_beta 112.212(2)
_cell_angle_gamma 90
_cell_formula_units_Z 4
_cell_length_a 10.4675(5)
_cell_length_b 14.4066(8)
_cell_length_c 13.3847(7)
_cell_measurement_reflns_used 6563
_cell_measurement_temperature 150
_cell_measurement_theta_max 27.17
_cell_measurement_theta_min 2.17
_cell_volume 1868.64(17)
_computing_molecular_graphics 'Olex2 (Dolomanov et al., 2009)'
_computing_publication_material 'Olex2 (Dolomanov et al., 2009)'
_computing_structure_refinement 'olex2.refine (Bourhis et al., 2015)'
_diffrn_ambient_temperature 148.78
_diffrn_measured_fraction_theta_full 0.9982
_diffrn_measured_fraction_theta_max 0.9982
_diffrn_measurement_device_type 'Bruker APEX-II CCD'
_diffrn_measurement_method '\f and \w scans'
_diffrn_radiation_monochromator graphite
_diffrn_radiation_type 'Mo K\a'
_diffrn_radiation_wavelength 0.71073
_diffrn_reflns_av_R_equivalents 0.0948
_diffrn_reflns_av_unetI/netI 0.0843
_diffrn_reflns_limit_h_max 13
_diffrn_reflns_limit_h_min -13
_diffrn_reflns_limit_k_max 18
_diffrn_reflns_limit_k_min -18
_diffrn_reflns_limit_l_max 17
_diffrn_reflns_limit_l_min -17
_diffrn_reflns_number 30438
_diffrn_reflns_theta_full 24.9997
_diffrn_reflns_theta_max 25.00
_diffrn_reflns_theta_min 2.12
_diffrn_standards_number 0
_exptl_absorpt_coefficient_mu 0.065
_exptl_absorpt_correction_type none
_exptl_crystal_colour colourless
_exptl_crystal_colour_primary colourless
_exptl_crystal_density_diffrn 1.1520
_exptl_crystal_density_meas .
_exptl_crystal_description prism
_exptl_crystal_F_000 712.2161
_exptl_crystal_size_max 0.3
_exptl_crystal_size_mid 0.2
_exptl_crystal_size_min 0.1
_refine_diff_density_max 0.8341
_refine_diff_density_min -0.5713
_refine_diff_density_rms 0.1183
_refine_ls_d_res_high 0.8409
_refine_ls_d_res_low 9.5937
_refine_ls_goodness_of_fit_ref 1.0800
_refine_ls_hydrogen_treatment mixed
_refine_ls_matrix_type full
_refine_ls_number_constraints 52
_refine_ls_number_parameters 216
_refine_ls_number_reflns 3286
_refine_ls_number_restraints 0
_refine_ls_restrained_S_all 1.0800
_refine_ls_R_factor_all 0.1270
_refine_ls_R_factor_gt 0.0958
_refine_ls_shift/su_max 0.0000
_refine_ls_shift/su_mean 0.0000
_refine_ls_structure_factor_coef Fsqd
_refine_ls_weighting_details 'w=1/[\s^2^(Fo^2^)+(0.0000P)^2^+8.3280P] where P=(Fo^2^+2Fc^2^)/3'
_refine_ls_weighting_scheme calc
_refine_ls_wR_factor_gt 0.1791
_refine_ls_wR_factor_ref 0.1934
_reflns_Friedel_coverage 0.0
_reflns_limit_h_max 7
_reflns_limit_h_min -12
_reflns_limit_k_max 17
_reflns_limit_k_min 0
_reflns_limit_l_max 15
_reflns_limit_l_min -7
_reflns_number_gt 2411
_reflns_number_total 3286
_reflns_threshold_expression I>=2u(I)
_cod_data_source_file c5cc06248a2.cif
_cod_data_source_block sad
_cod_database_code 7117786
_olex2_refinement_description
;
1. Fixed Uiso
 At 1.2 times of:
  All C(H) groups, All C(H,H) groups
 At 1.5 times of:
  All C(H,H,H) groups
2. Others
 Fixed Uiso: H2(0.05)
 Fixed X: H2(1.02525)
 Fixed Y: H2(0.06508)
 Fixed Z: H2(0.27811)
3.a Ternary CH refined with riding coordinates:
 C13(H13), C17(H17), C5(H5), C9(H9)
3.b Secondary CH2 refined with riding coordinates:
 C20(H20a,H20b), C12(H12a,H12b), C14(H14a,H14b), C15(H15a,H15b), C8(H8a,H8b),
 C6(H6a,H6b), C18(H18a,H18b), C11(H11a,H11b), C16(H16a,H16b), C19(H19a,H19b),
 C7(H7a,H7b), C10(H10a,H10b)
3.c Me refined with riding coordinates:
 C4(H4a,H4b,H4c)
3.d Aromatic/amide H refined with riding coordinates:
 C3(H3), C2(H2a)
;
_olex2_submission_special_instructions 'No special instructions were received'

loop_
_space_group_symop_id
_space_group_symop_operation_xyz
1 x,y,z
2 -x+1/2,y+1/2,-z+1/2
3 -x,-y,-z
4 x-1/2,-y-1/2,z-1/2

loop_
_atom_site_label
_atom_site_type_symbol
_atom_site_fract_x
_atom_site_fract_y
_atom_site_fract_z
_atom_site_U_iso_or_equiv
_atom_site_adp_type
_atom_site_occupancy
_atom_site_refinement_flags_posn
N1 N 1.0205(3) 0.1784(2) 0.4044(3) 0.0188(8) Uani 1.000000 .
N2 N 0.8367(3) 0.1659(2) 0.4417(3) 0.0209(8) Uani 1.000000 .
B2 B 0.8835(4) 0.0591(4) 0.2827(4) 0.0201(10) Uani 1.000000 .
B1 B 1.1036(5) 0.1472(3) 0.3348(4) 0.0190(10) Uani 1.000000 .
C1 C 0.9008(4) 0.1324(3) 0.3775(3) 0.0184(9) Uani 1.000000 .
C13 C 1.2506(4) 0.1024(3) 0.3977(3) 0.0180(9) Uani 1.000000 .
H13 H 1.2418(4) 0.0539(3) 0.4482(3) 0.0215(11) Uiso 1.000000 R
C17 C 1.1159(4) 0.2223(3) 0.2523(4) 0.0286(11) Uani 1.000000 .
H17 H 1.0224(4) 0.2487(3) 0.2110(4) 0.0343(13) Uiso 1.000000 R
C20 C 1.3463(4) 0.1806(3) 0.4645(3) 0.0269(10) Uani 1.000000 .
H20a H 1.3158(4) 0.1985(3) 0.5234(3) 0.0323(12) Uiso 1.000000 R
H20b H 1.4411(4) 0.1556(3) 0.4983(3) 0.0323(12) Uiso 1.000000 R
C4 C 0.7018(4) 0.1386(3) 0.4419(4) 0.0320(11) Uani 1.000000 .
H4a H 0.6823(4) 0.1745(3) 0.4967(4) 0.0480(17) Uiso 1.000000 R
H4b H 0.6301(4) 0.1508(3) 0.3708(4) 0.0480(17) Uiso 1.000000 R
H4c H 0.7028(4) 0.0723(3) 0.4584(4) 0.0480(17) Uiso 1.000000 R
C3 C 0.9187(4) 0.2322(3) 0.5087(4) 0.0268(10) Uani 1.000000 .
H3 H 0.8987(4) 0.2661(3) 0.5619(4) 0.0322(12) Uiso 1.000000 R
C5 C 0.8826(4) -0.0495(3) 0.3064(3) 0.0244(10) Uani 1.000000 .
H5 H 0.9515(4) -0.0625(3) 0.3806(3) 0.0293(12) Uiso 1.000000 R
C9 C 0.7759(4) 0.0799(3) 0.1634(3) 0.0254(10) Uani 1.000000 .
H9 H 0.7810(4) 0.1472(3) 0.1471(3) 0.0305(12) Uiso 1.000000 R
C12 C 0.7365(5) -0.0744(3) 0.3022(4) 0.0323(11) Uani 1.000000 .
H12a H 0.7297(5) -0.1428(3) 0.3051(4) 0.0387(13) Uiso 1.000000 R
H12b H 0.7267(5) -0.0491(3) 0.3677(4) 0.0387(13) Uiso 1.000000 R
C14 C 1.3026(5) 0.0565(3) 0.3164(4) 0.0335(12) Uani 1.000000 .
H14a H 1.3979(5) 0.0341(3) 0.3561(4) 0.0403(14) Uiso 1.000000 R
H14b H 1.2444(5) 0.0014(3) 0.2856(4) 0.0403(14) Uiso 1.000000 R
C15 C 1.3026(5) 0.1180(4) 0.2235(4) 0.0363(13) Uani 1.000000 .
H15a H 1.3826(5) 0.1606(4) 0.2505(4) 0.0436(15) Uiso 1.000000 R
H15b H 1.3143(5) 0.0784(4) 0.1671(4) 0.0436(15) Uiso 1.000000 R
C2 C 1.0329(4) 0.2409(3) 0.4858(4) 0.0262(10) Uani 1.000000 .
H2a H 1.1077(4) 0.2822(3) 0.5194(4) 0.0314(12) Uiso 1.000000 R
C10 C 0.6307(4) 0.0585(3) 0.1623(4) 0.0306(11) Uani 1.000000 .
C8 C 0.8134(5) 0.0216(4) 0.0817(3) 0.0375(13) Uani 1.000000 .
H8a H 0.7391(5) 0.0291(4) 0.0097(3) 0.0450(15) Uiso 1.000000 R
H8b H 0.8990(5) 0.0474(4) 0.0775(3) 0.0450(15) Uiso 1.000000 R
C6 C 0.9238(5) -0.1040(3) 0.2240(4) 0.0354(12) Uani 1.000000 .
H6a H 1.0213(5) -0.0900(3) 0.2368(4) 0.0424(14) Uiso 1.000000 R
H6b H 0.9173(5) -0.1713(3) 0.2365(4) 0.0424(14) Uiso 1.000000 R
C18 C 1.2102(5) 0.3002(3) 0.3204(4) 0.0395(13) Uani 1.000000 .
H18a H 1.2257(5) 0.3458(3) 0.2708(4) 0.0473(15) Uiso 1.000000 R
H18b H 1.1612(5) 0.3327(3) 0.3606(4) 0.0473(15) Uiso 1.000000 R
C11 C 0.6141(5) -0.0392(3) 0.2028(4) 0.0320(11) Uani 1.000000 .
H11a H 0.5984(5) -0.0837(3) 0.1430(4) 0.0384(13) Uiso 1.000000 R
H11b H 0.5304(5) -0.0394(3) 0.2204(4) 0.0384(13) Uiso 1.000000 R
C16 C 1.1698(5) 0.1757(4) 0.1726(4) 0.0406(14) Uani 1.000000 .
H16a H 1.0965(5) 0.1346(4) 0.1245(4) 0.0487(16) Uiso 1.000000 R
H16b H 1.1868(5) 0.2245(4) 0.1271(4) 0.0487(16) Uiso 1.000000 R
C19 C 1.3509(4) 0.2677(3) 0.4011(4) 0.0367(12) Uani 1.000000 .
H19a H 1.3926(4) 0.3186(3) 0.4528(4) 0.0440(15) Uiso 1.000000 R
H19b H 1.4120(4) 0.2556(3) 0.3613(4) 0.0440(15) Uiso 1.000000 R
C7 C 0.8353(5) -0.0823(4) 0.1064(4) 0.0379(13) Uani 1.000000 .
H7a H 0.7441(5) -0.1124(4) 0.0878(4) 0.0455(15) Uiso 1.000000 R
H7b H 0.8796(5) -0.1098(4) 0.0597(4) 0.0455(15) Uiso 1.000000 R
H2 H 1.025250 0.065080 0.278110 0.050000 Uiso 1.000000 .
H10a H 0.6084(4) 0.1050(3) 0.2077(4) 0.0367(13) Uiso 1.000000 R
H10b H 0.5627(4) 0.0658(3) 0.0876(4) 0.0367(13) Uiso 1.000000 R

loop_
_atom_site_aniso_label
_atom_site_aniso_U_11
_atom_site_aniso_U_22
_atom_site_aniso_U_33
_atom_site_aniso_U_12
_atom_site_aniso_U_13
_atom_site_aniso_U_23
N1 0.0153(16) 0.0171(18) 0.0215(19) -0.0024(15) 0.0041(14) -0.0018(15)
N2 0.0172(17) 0.0203(19) 0.025(2) 0.0017(15) 0.0085(15) 0.0021(16)
B2 0.015(2) 0.030(3) 0.016(2) -0.005(2) 0.0070(19) -0.002(2)
B1 0.019(2) 0.019(3) 0.018(2) -0.004(2) 0.0061(19) -0.001(2)
C1 0.0146(19) 0.018(2) 0.019(2) 0.0028(17) 0.0027(16) 0.0042(18)
C13 0.024(2) 0.016(2) 0.016(2) 0.0037(18) 0.0108(17) 0.0050(17)
C17 0.018(2) 0.032(3) 0.033(3) 0.0039(19) 0.0060(19) 0.019(2)
C20 0.017(2) 0.042(3) 0.020(2) 0.003(2) 0.0046(18) -0.005(2)
C4 0.027(2) 0.031(3) 0.043(3) -0.002(2) 0.019(2) -0.002(2)
C3 0.023(2) 0.023(2) 0.032(3) 0.0016(19) 0.0080(19) -0.009(2)
C5 0.030(2) 0.026(3) 0.017(2) 0.002(2) 0.0076(18) -0.0005(19)
C9 0.021(2) 0.027(3) 0.022(2) -0.0077(19) 0.0005(18) 0.0060(19)
C12 0.048(3) 0.024(3) 0.032(3) -0.010(2) 0.023(2) -0.004(2)
C14 0.033(3) 0.034(3) 0.039(3) 0.007(2) 0.020(2) -0.007(2)
C15 0.029(2) 0.061(4) 0.025(2) -0.004(2) 0.017(2) -0.009(2)
C2 0.021(2) 0.021(2) 0.033(3) -0.0012(19) 0.0069(19) -0.012(2)
C10 0.020(2) 0.037(3) 0.029(3) -0.005(2) 0.0036(19) 0.001(2)
C8 0.034(3) 0.063(4) 0.013(2) -0.019(3) 0.007(2) -0.005(2)
C6 0.039(3) 0.031(3) 0.039(3) -0.001(2) 0.018(2) -0.013(2)
C18 0.029(2) 0.023(3) 0.068(4) 0.003(2) 0.020(2) 0.015(3)
C11 0.026(2) 0.035(3) 0.038(3) -0.014(2) 0.016(2) -0.009(2)
C16 0.027(2) 0.072(4) 0.022(3) -0.011(3) 0.008(2) 0.014(3)
C19 0.024(2) 0.033(3) 0.053(3) -0.010(2) 0.015(2) -0.009(2)
C7 0.037(3) 0.056(4) 0.026(3) -0.011(3) 0.018(2) -0.024(2)

loop_
_atom_type_symbol
_atom_type_scat_dispersion_real
_atom_type_scat_dispersion_imag
_atom_type_scat_Cromer_Mann_a1
_atom_type_scat_Cromer_Mann_a2
_atom_type_scat_Cromer_Mann_a3
_atom_type_scat_Cromer_Mann_a4
_atom_type_scat_Cromer_Mann_b1
_atom_type_scat_Cromer_Mann_b2
_atom_type_scat_Cromer_Mann_b3
_atom_type_scat_Cromer_Mann_b4
_atom_type_scat_Cromer_Mann_c
_atom_type_scat_source
_atom_type_scat_dispersion_source
H 0.00000 0.00000 0.49300 0.32291 0.14019 0.04081 10.51090 26.12570 3.14236 57.79970 0.0030380000826 'International Tables Volume C Table 6.1.1.4 (pp. 500-502)' 'Henke, Gullikson and Davis, At. Data and Nucl. Data Tables, 1993, 54, 2'
C 0.00347 0.00161 2.31000 1.02000 1.58860 0.86500 20.84390 10.20750 0.56870 51.65120 0.215599998832 'International Tables Volume C Table 6.1.1.4 (pp. 500-502)' 'Henke, Gullikson and Davis, At. Data and Nucl. Data Tables, 1993, 54, 2'
B 0.00141 0.00067 2.05450 1.33260 1.09790 0.70680 23.21850 1.02100 60.34980 0.14030 -0.193200007081 'International Tables Volume C Table 6.1.1.4 (pp. 500-502)' 'Henke, Gullikson and Davis, At. Data and Nucl. Data Tables, 1993, 54, 2'
N 0.00653 0.00323 12.21260 3.13220 2.01250 1.16630 0.00570 9.89330 28.99750 0.58260 -11.5290002823 'International Tables Volume C Table 6.1.1.4 (pp. 500-502)' 'Henke, Gullikson and Davis, At. Data and Nucl. Data Tables, 1993, 54, 2'

loop_
_geom_angle_atom_site_label_1
_geom_angle_atom_site_label_2
_geom_angle_atom_site_label_3
_geom_angle
_geom_angle_site_symmetry_1
_geom_angle_site_symmetry_3
C1 N1 B1 111.8(3) . .
C2 N1 B1 138.6(3) . .
C2 N1 C1 109.5(3) . .
C4 N2 C1 127.6(4) . .
C3 N2 C1 108.9(3) . .
C3 N2 C4 123.5(4) . .
C5 B2 C1 119.6(3) . .
C9 B2 C1 119.5(4) . .
C9 B2 C5 109.1(4) . .
C13 B1 N1 116.6(3) . .
C17 B1 N1 115.5(4) . .
C17 B1 C13 109.2(3) . .
N2 C1 N1 106.7(3) . .
B2 C1 N1 110.6(3) . .
B2 C1 N2 142.7(4) . .
C20 C13 B1 107.2(3) . .
C14 C13 B1 109.3(3) . .
C14 C13 C20 113.4(3) . .
C18 C17 B1 106.7(4) . .
C16 C17 B1 109.4(4) . .
C16 C17 C18 114.0(4) . .
C19 C20 C13 115.3(3) . .
C2 C3 N2 107.9(4) . .
C12 C5 B2 107.4(3) . .
C6 C5 B2 109.4(4) . .
C6 C5 C12 113.3(4) . .
C10 C9 B2 106.9(3) . .
C8 C9 B2 109.6(4) . .
C8 C9 C10 113.4(4) . .
C11 C12 C5 116.2(4) . .
C15 C14 C13 115.8(4) . .
C16 C15 C14 113.3(4) . .
C3 C2 N1 106.9(4) . .
C11 C10 C9 114.8(4) . .
C7 C8 C9 115.9(4) . .
C7 C6 C5 114.1(4) . .
C19 C18 C17 115.0(4) . .
C10 C11 C12 115.9(4) . .
C15 C16 C17 115.8(4) . .
C18 C19 C20 114.8(4) . .
C6 C7 C8 113.9(4) . .
B1 H2 B2 112.8(3) . .

loop_
_geom_bond_atom_site_label_1
_geom_bond_atom_site_label_2
_geom_bond_distance
_geom_bond_site_symmetry_2
N1 B1 1.562(5) .
N1 C1 1.341(5) .
N1 C2 1.381(5) .
N2 C1 1.363(5) .
N2 C4 1.468(5) .
N2 C3 1.368(5) .
B2 C1 1.607(6) .
B2 C5 1.598(7) .
B2 C9 1.597(6) .
B1 C13 1.586(6) .
B1 C17 1.586(6) .
C13 C20 1.548(6) .
C13 C14 1.538(6) .
C17 C18 1.544(7) .
C17 C16 1.537(7) .
C20 C19 1.525(7) .
C3 C2 1.346(6) .
C5 C12 1.551(6) .
C5 C6 1.542(6) .
C9 C10 1.545(6) .
C9 C8 1.542(6) .
C12 C11 1.543(7) .
C14 C15 1.527(7) .
C15 C16 1.540(7) .
C10 C11 1.541(6) .
C8 C7 1.532(7) .
C6 C7 1.527(7) .
C18 C19 1.534(6) .
